data_7112972
loop_
_publ_author_name
'Sun, Di'
'Yang, Cheng-Feng'
'Xu, Hao-Ran'
'Zhao, Hai-Xia'
'Wei, Zhan-Hua'
'Zhang, Na'
'Yu, La-Jia'
'Huang, Rong-Bin'
'Zheng, Lan-Sun'

_publ_section_title
;
 Synthesis, characterization and property of a mixed-valent Ag(I)/Ag(II)
 coordination polymer.
;
_journal_issue 43
_journal_name_full 'Chemical communications (Cambridge, England)'
_journal_page_first 8168
_journal_page_last 8170
_journal_paper_doi 10.1039/c0cc02112a
_journal_volume 46
_journal_year 2010
_chemical_formula_moiety 'C8 H8 Ag2 N4 O4 S, 2(H2 O)'
_chemical_formula_sum 'C8 H12 Ag2 N4 O6 S'
_chemical_formula_weight 508.02
_chemical_name_systematic
;
?
;
_space_group_IT_number 15
_symmetry_cell_setting monoclinic
_symmetry_space_group_name_Hall '-C 2yc'
_symmetry_space_group_name_H-M 'C 1 2/c 1'
_atom_sites_solution_hydrogens geom
_atom_sites_solution_primary direct
_atom_sites_solution_secondary difmap
_audit_creation_method SHELXL-97
_cell_angle_alpha 90.00
_cell_angle_beta 103.24(3)
_cell_angle_gamma 90.00
_cell_formula_units_Z 4
_cell_length_a 11.083(2)
_cell_length_b 9.0814(18)
_cell_length_c 13.803(3)
_cell_measurement_reflns_used 5176
_cell_measurement_temperature 173(2)
_cell_measurement_theta_max 54.96
_cell_measurement_theta_min 6.06
_cell_volume 1352.3(5)
_computing_cell_refinement RAPID-AUTO
_computing_data_collection 'RAPID-AUTO (Rigaku Corporation, 1998)'
_computing_data_reduction 'CrystalStructure (Rigaku/MSC and Rigaku Corporation, 2002)'
_computing_molecular_graphics 'SHELXL-97 (Sheldrick, 1997)'
_computing_publication_material 'SHELXL-97 (Sheldrick, 1997)'
_computing_structure_refinement 'SHELXL-97 (Sheldrick, 1997)'
_computing_structure_solution 'SHELXS-97 (Sheldrick, 1997)'
_diffrn_ambient_temperature 173(2)
_diffrn_measured_fraction_theta_full 0.991
_diffrn_measured_fraction_theta_max 0.991
_diffrn_measurement_device_type 'Rigaku RAXIS-RAPID'
_diffrn_measurement_method '\w scan'
_diffrn_radiation_monochromator graphite
_diffrn_radiation_source 'fine-focus sealed tube'
_diffrn_radiation_type MoK\a
_diffrn_radiation_wavelength 0.71073
_diffrn_reflns_av_R_equivalents 0.0257
_diffrn_reflns_av_sigmaI/netI 0.0262
_diffrn_reflns_limit_h_max 13
_diffrn_reflns_limit_h_min -13
_diffrn_reflns_limit_k_max 7
_diffrn_reflns_limit_k_min -11
_diffrn_reflns_limit_l_max 16
_diffrn_reflns_limit_l_min -16
_diffrn_reflns_number 4670
_diffrn_reflns_theta_full 25.99
_diffrn_reflns_theta_max 25.99
_diffrn_reflns_theta_min 3.03
_exptl_absorpt_coefficient_mu 3.083
_exptl_absorpt_correction_T_max 0.8611
_exptl_absorpt_correction_T_min 0.7479
_exptl_absorpt_correction_type multi-scan
_exptl_absorpt_process_details 'ABSCOR (Higashi, 1995)'
_exptl_crystal_colour colourless
_exptl_crystal_density_diffrn 2.495
_exptl_crystal_density_method 'not measured'
_exptl_crystal_description block
_exptl_crystal_F_000 984
_exptl_crystal_size_max 0.10
_exptl_crystal_size_mid 0.08
_exptl_crystal_size_min 0.05
_refine_diff_density_max 0.409
_refine_diff_density_min -0.510
_refine_diff_density_rms 0.097
_refine_ls_extinction_coef 0.00155(14)
_refine_ls_extinction_expression Fc^*^=kFc[1+0.001xFc^2^\l^3^/sin(2\q)]^-1/4^
_refine_ls_extinction_method SHELXL
_refine_ls_goodness_of_fit_ref 1.140
_refine_ls_hydrogen_treatment constr
_refine_ls_matrix_type full
_refine_ls_number_parameters 97
_refine_ls_number_reflns 1316
_refine_ls_number_restraints 0
_refine_ls_restrained_S_all 1.140
_refine_ls_R_factor_all 0.0212
_refine_ls_R_factor_gt 0.0197
_refine_ls_shift/su_max 0.001
_refine_ls_shift/su_mean 0.000
_refine_ls_structure_factor_coef Fsqd
_refine_ls_weighting_details 'calc w=1/[\s^2^(Fo^2^)+(0.0132P)^2^+2.5706P] where P=(Fo^2^+2Fc^2^)/3'
_refine_ls_weighting_scheme calc
_refine_ls_wR_factor_gt 0.0434
_refine_ls_wR_factor_ref 0.0456
_reflns_number_gt 1256
_reflns_number_total 1316
_reflns_threshold_expression >2sigma(I)
_cod_data_source_file c0cc02112a.txt
_cod_data_source_block p2
_cod_original_cell_volume 1352.4(5)
_cod_original_sg_symbol_H-M C2/c
_cod_database_code 7112972

loop_
_symmetry_equiv_pos_as_xyz
'x, y, z'
'-x, y, -z+1/2'
'x+1/2, y+1/2, z'
'-x+1/2, y+1/2, -z+1/2'
'-x, -y, -z'
'x, -y, z-1/2'
'-x+1/2, -y+1/2, -z'
'x+1/2, -y+1/2, z-1/2'

loop_
_atom_site_label
_atom_site_type_symbol
_atom_site_fract_x
_atom_site_fract_y
_atom_site_fract_z
_atom_site_U_iso_or_equiv
_atom_site_adp_type
_atom_site_occupancy
_atom_site_symmetry_multiplicity
_atom_site_calc_flag
_atom_site_refinement_flags
Ag1 Ag 0.586903(17) 0.35084(2) 0.994343(14) 0.02694(11) Uani 1 1 d .
S1 S 0.5000 0.35331(9) 0.7500 0.01679(18) Uani 1 2 d S
C1 C 0.7922(2) 0.5144(3) 0.92202(17) 0.0191(5) Uani 1 1 d .
H1A H 0.7574 0.4593 0.8638 0.023 Uiso 1 1 calc R
C2 C 0.8892(2) 0.6099(3) 0.92135(17) 0.0189(5) Uani 1 1 d .
H2A H 0.9196 0.6191 0.8626 0.023 Uiso 1 1 calc R
C3 C 0.8960(2) 0.6715(3) 1.08325(18) 0.0217(5) Uani 1 1 d .
H3A H 0.9316 0.7253 1.1419 0.026 Uiso 1 1 calc R
C4 C 0.7986(2) 0.5763(3) 1.08356(17) 0.0215(5) Uani 1 1 d .
H4A H 0.7683 0.5666 1.1423 0.026 Uiso 1 1 calc R
O1 O 0.59582(15) 0.2589(2) 0.81253(12) 0.0244(4) Uani 1 1 d .
O2 O 0.44389(17) 0.4459(2) 0.81617(13) 0.0278(4) Uani 1 1 d .
N1 N 0.74613(18) 0.4978(2) 1.00310(14) 0.0197(4) Uani 1 1 d .
N2 N 0.94128(18) 0.6895(2) 1.00162(14) 0.0194(4) Uani 1 1 d .
O1W O 0.83755(17) 0.2225(2) 0.78945(14) 0.0295(4) Uani 1 1 d .
H1Wa H 0.7644 0.2259 0.7988 0.035 Uiso 1 1 d R
H1Wb H 0.8641 0.1346 0.7990 0.035 Uiso 1 1 d R

loop_
_atom_site_aniso_label
_atom_site_aniso_U_11
_atom_site_aniso_U_22
_atom_site_aniso_U_33
_atom_site_aniso_U_23
_atom_site_aniso_U_13
_atom_site_aniso_U_12
Ag1 0.02570(13) 0.03041(16) 0.02566(13) -0.00265(8) 0.00787(9) -0.01659(8)
S1 0.0155(4) 0.0174(5) 0.0184(4) 0.000 0.0060(3) 0.000
C1 0.0205(11) 0.0168(13) 0.0199(10) -0.0035(9) 0.0041(9) -0.0027(9)
C2 0.0208(11) 0.0179(12) 0.0194(11) 0.0019(9) 0.0072(9) -0.0020(10)
C3 0.0207(11) 0.0251(14) 0.0190(11) -0.0032(10) 0.0040(9) -0.0046(10)
C4 0.0234(12) 0.0221(14) 0.0203(11) 0.0009(10) 0.0076(9) -0.0035(10)
O1 0.0197(8) 0.0278(11) 0.0255(8) 0.0009(7) 0.0048(7) 0.0046(7)
O2 0.0337(9) 0.0264(11) 0.0262(9) 0.0009(8) 0.0129(8) 0.0096(8)
N1 0.0190(9) 0.0179(11) 0.0222(9) 0.0017(8) 0.0046(8) -0.0042(8)
N2 0.0174(9) 0.0202(11) 0.0199(10) 0.0021(8) 0.0031(8) -0.0036(8)
O1W 0.0231(9) 0.0241(11) 0.0425(10) -0.0011(8) 0.0100(8) 0.0013(8)

loop_
_atom_type_symbol
_atom_type_description
_atom_type_scat_dispersion_real
_atom_type_scat_dispersion_imag
_atom_type_scat_source
C C 0.0033 0.0016 'International Tables Vol C Tables 4.2.6.8 and 6.1.1.4'
H H 0.0000 0.0000 'International Tables Vol C Tables 4.2.6.8 and 6.1.1.4'
N N 0.0061 0.0033 'International Tables Vol C Tables 4.2.6.8 and 6.1.1.4'
O O 0.0106 0.0060 'International Tables Vol C Tables 4.2.6.8 and 6.1.1.4'
S S 0.1246 0.1234 'International Tables Vol C Tables 4.2.6.8 and 6.1.1.4'
Ag Ag -0.8971 1.1015 'International Tables Vol C Tables 4.2.6.8 and 6.1.1.4'

loop_
_geom_angle_atom_site_label_1
_geom_angle_atom_site_label_2
_geom_angle_atom_site_label_3
_geom_angle
_geom_angle_site_symmetry_1
_geom_angle_site_symmetry_3
_geom_angle_publ_flag
N1 Ag1 N2 172.93(7) . 3_445 y
N1 Ag1 Ag1 88.24(6) . 5_667 ?
N2 Ag1 Ag1 95.79(6) 3_445 5_667 ?
O1 S1 O1 109.17(16) 2_656 . y
O1 S1 O2 110.03(10) 2_656 . ?
O1 S1 O2 108.44(10) . . ?
O1 S1 O2 108.44(10) 2_656 2_656 ?
O1 S1 O2 110.03(10) . 2_656 ?
O2 S1 O2 110.71(16) . 2_656 ?
N1 C1 C2 121.4(2) . . ?
N1 C1 H1A 119.3 . . ?
C2 C1 H1A 119.3 . . ?
N2 C2 C1 121.5(2) . . ?
N2 C2 H2A 119.3 . . ?
C1 C2 H2A 119.3 . . ?
N2 C3 C4 121.3(2) . . ?
N2 C3 H3A 119.3 . . ?
C4 C3 H3A 119.3 . . ?
N1 C4 C3 121.5(2) . . ?
N1 C4 H4A 119.3 . . ?
C3 C4 H4A 119.3 . . ?
C4 N1 C1 117.3(2) . . ?
C4 N1 Ag1 124.19(16) . . ?
C1 N1 Ag1 118.51(16) . . ?
C2 N2 C3 117.1(2) . . ?
C2 N2 Ag1 120.27(15) . 3 ?
C3 N2 Ag1 122.55(17) . 3 ?
H1Wa O1W H1Wb 108.6 . . ?

loop_
_geom_bond_atom_site_label_1
_geom_bond_atom_site_label_2
_geom_bond_distance
_geom_bond_site_symmetry_2
_geom_bond_publ_flag
Ag1 N1 2.194(2) . y
Ag1 N2 2.199(2) 3_445 y
Ag1 Ag1 3.3485(7) 5_667 y
S1 O1 1.4790(18) 2_656 y
S1 O1 1.4790(18) . ?
S1 O2 1.4793(17) . y
S1 O2 1.4793(17) 2_656 ?
C1 N1 1.341(3) . ?
C1 C2 1.383(3) . ?
C1 H1A 0.9500 . ?
C2 N2 1.338(3) . ?
C2 H2A 0.9500 . ?
C3 N2 1.344(3) . ?
C3 C4 1.384(3) . ?
C3 H3A 0.9500 . ?
C4 N1 1.335(3) . ?
C4 H4A 0.9500 . ?
N2 Ag1 2.199(2) 3 ?
O1W H1Wa 0.8499 . ?
O1W H1Wb 0.8500 . ?

loop_
_geom_hbond_atom_site_label_D
_geom_hbond_atom_site_label_H
_geom_hbond_atom_site_label_A
_geom_hbond_distance_DH
_geom_hbond_distance_HA
_geom_hbond_distance_DA
_geom_hbond_angle_DHA
_geom_hbond_site_symmetry_A
O1W H1WA O1 0.85 1.94 2.789(2) 172.6 .
O1W H1WB O2 0.85 1.92 2.763(3) 172.3 3_545
